data_1566255
loop_
_publ_author_name
'Jakub Plasil'
'Jiri Cejka'
'Jiri Sejkora'
'Jan Hlousek'
'Radek Skoda'
'Milan Novak'
'Michal Dusek'
'Ivana Cisarova'
'Ivan Nemec'
'Jana Ederova'

_publ_section_title
;
 Linekite, K2Ca3[(UO2)(CO3)3]2 . 8H2O, a new uranyl carbonate mineral from
 Jachymov, Czech Republic
;
_journal_name_full 'Journal of GeoSciences'
_journal_page_first 201
_journal_page_last 213
_journal_paper_doi 10.3190/jgeosci.241
_journal_volume 62
_journal_year 2017
_chemical_absolute_configuration .
_chemical_formula_sum 'C6 H0 Ca3 K1.952 Na0 O29.167 U2'
_chemical_formula_weight 1211.3
_space_group_IT_number 58
_space_group_name_Hall '-P 2 2n'
_space_group_name_H-M_alt 'P n n m'
_symmetry_cell_setting orthorhombic
_symmetry_Int_Tables_number 58
_symmetry_space_group_name_Hall '-P 2 2n'
_symmetry_space_group_name_H-M 'P n n m'
_cell_angle_alpha 90
_cell_angle_beta 90
_cell_angle_gamma 90
_cell_formula_units_Z 8
_cell_length_a 17.0069(5)
_cell_length_b 18.0273(5)
_cell_length_c 18.3374(5)
_cell_measurement_reflns_used 10220
_cell_measurement_temperature 300.0(10)
_cell_measurement_theta_max 28.15
_cell_measurement_theta_min 3.26
_cell_volume 5622.0(3)
_computing_cell_refinement
;
CrysAlisPro, Agilent Technologies,
Version 1.171.36.24 (release 03-12-2012 CrysAlis171 .NET)
(compiled Dec  3 2012,18:21:49)
;
_computing_data_collection
;
CrysAlisPro, Agilent Technologies,
Version 1.171.36.24 (release 03-12-2012 CrysAlis171 .NET)
(compiled Dec  3 2012,18:21:49)
;
_computing_data_reduction
;
CrysAlisPro, Agilent Technologies,
Version 1.171.36.24 (release 03-12-2012 CrysAlis171 .NET)
(compiled Dec  3 2012,18:21:49)
;
_diffrn_ambient_temperature 300
_diffrn_detector_area_resol_mean 10.3784
_diffrn_measured_fraction_theta_full 0.98
_diffrn_measured_fraction_theta_max 0.93
_diffrn_measurement_device 'four-cycle diffractometer'
_diffrn_measurement_device_type 'Xcalibur, Atlas, Gemini'
_diffrn_measurement_method '\w scans'
_diffrn_radiation_monochromator graphite
_diffrn_radiation_probe x-ray
_diffrn_radiation_source 'Enhance (Mo) X-ray Source'
_diffrn_radiation_type 'Mo K\a'
_diffrn_radiation_wavelength 0.7107
_diffrn_reflns_av_R_equivalents 0.0459
_diffrn_reflns_av_unetI/netI 0.0315
_diffrn_reflns_limit_h_max 21
_diffrn_reflns_limit_h_min -15
_diffrn_reflns_limit_k_max 23
_diffrn_reflns_limit_k_min -24
_diffrn_reflns_limit_l_max 23
_diffrn_reflns_limit_l_min -20
_diffrn_reflns_number 34219
_diffrn_reflns_theta_full 27.7
_diffrn_reflns_theta_max 28.4
_diffrn_reflns_theta_min 2.77
_exptl_absorpt_coefficient_mu 12.42
_exptl_absorpt_correction_T_max 0.344
_exptl_absorpt_correction_T_min 0.097
_exptl_absorpt_correction_type analytical
_exptl_absorpt_process_details
;
CrysAlisPro, Agilent Technologies,
Version 1.171.36.24 (release 03-12-2012 CrysAlis171 .NET)
(compiled Dec  3 2012,18:21:49)
Analytical numeric absorption correction using a multifaceted crystal
			model based on expressions derived by R.C. Clark & J.S. Reid.
(Clark, R. C. & Reid, J. S. (1995). Acta Cryst. A51, 887-897)
;
_exptl_crystal_colour green
_exptl_crystal_density_diffrn 2.8613
_exptl_crystal_description tabular
_exptl_crystal_F_000 4403
_exptl_crystal_size_max 0.312
_exptl_crystal_size_mid 0.252
_exptl_crystal_size_min 0.108
_refine_diff_density_max 3.00
_refine_diff_density_min -1.12
_refine_ls_extinction_method none
_refine_ls_goodness_of_fit_gt 1.82
_refine_ls_goodness_of_fit_ref 1.64
_refine_ls_number_constraints 6
_refine_ls_number_parameters 429
_refine_ls_number_reflns 6179
_refine_ls_number_restraints 0
_refine_ls_R_factor_all 0.0545
_refine_ls_R_factor_gt 0.0340
_refine_ls_shift/su_max 0.0405
_refine_ls_shift/su_mean 0.0016
_refine_ls_structure_factor_coef Fsqd
_refine_ls_weighting_details w=1/(\s^2^(I)+0.0004I^2^)
_refine_ls_weighting_scheme sigma
_refine_ls_wR_factor_gt 0.0783
_refine_ls_wR_factor_ref 0.0840
_reflns_number_gt 4468
_reflns_number_total 6179
_reflns_threshold_expression I>3\s(I)
_cod_data_source_file jgeosci.241_linekite_final.cif
_cod_data_source_block I
_cod_original_sg_symbol_Hall '-P -2xabc;-2yabc;-2z'
_cod_database_code 1566255

loop_
_symmetry_equiv_pos_site_id
_symmetry_equiv_pos_as_xyz
1 x,y,z
2 -x,-y,z
3 -x+1/2,y+1/2,-z+1/2
4 x+1/2,-y+1/2,-z+1/2
5 -x,-y,-z
6 x,y,-z
7 x+1/2,-y+1/2,z+1/2
8 -x+1/2,y+1/2,z+1/2

loop_
_atom_site_label
_atom_site_type_symbol
_atom_site_fract_x
_atom_site_fract_y
_atom_site_fract_z
_atom_site_adp_type
_atom_site_U_iso_or_equiv
_atom_site_site_symmetry_multiplicity
_atom_site_occupancy
_atom_site_calc_flag
_atom_site_refinement_flags
_atom_site_disorder_assembly
_atom_site_disorder_group
U1 U 0.207596(15) 0.239027(14) 0.225854(15) Uani 0.02236(9) 8 1 d . . .
U2 U 0.76697(2) 0.48990(2) 0 Uani 0.02423(14) 4 1 d . . .
U3 U 0.76647(2) 0.02820(2) 0 Uani 0.02529(14) 4 1 d . . .
Ca1 Ca 0.32298(8) 0.42930(8) 0.18733(8) Uani 0.0210(5) 8 1 d . . .
Ca2 Ca 0.32491(8) 0.04955(8) 0.18639(8) Uani 0.0206(5) 8 1 d . . .
Ca3 Ca 0.46676(13) 0.24034(11) 0 Uani 0.0267(7) 4 1 d . . .
Ca4 Ca 0.06448(14) -0.18296(12) 0 Uani 0.0328(8) 4 1 d . . .
K1 K -0.02733(18) 0.2292(2) 0.21506(17) Uani 0.0667(14) 8 0.778(10) d . . .
K2 K 0 0.5 0 Uani 0.073(3) 2 0.874(19) d . . .
K3 K 0.5437(7) 0.4529(8) -0.0601(6) Uani 0.148(7) 8 0.338(14) d . . .
K4 K 0.2198(4) 0.2742(4) 0 Uani 0.049(3) 4 0.443(13) d . . .
K5 K 0.5378(6) 0.0291(6) 0.0395(6) Uani 0.067(4) 8 0.243(11) d . . .
K6 K 0.7138(9) 0.2547(9) 0 Uani 0.118(10) 4 0.31(2) d . . .
C1 C 0.1386(5) 0.1000(4) 0.2634(4) Uani 0.028(3) 8 1 d . . .
C2 C 0.3587(4) 0.2398(4) 0.1546(4) Uani 0.025(2) 8 1 d . . .
C3 C 0.3621(4) -0.1229(4) 0.2333(5) Uani 0.029(3) 8 1 d . . .
C4 C 0.3322(5) 0.0553(4) 0.3637(4) Uani 0.029(3) 8 1 d . . .
C5 C 0.3476(14) 0.3956(14) 0 Uiso 0.022(3) 4 0.5 d . . .
C5' C 0.3680(14) 0.4072(13) 0 Uiso 0.022(3) 4 0.5 d . . .
C6 C 0.1719(4) -0.0832(4) 0.1360(4) Uani 0.024(2) 8 1 d . . .
C7 C 0.3597(14) 0.0773(12) 0 Uiso 0.027(4) 4 0.5 d . . .
C7' C 0.3291(13) 0.1053(13) 0 Uiso 0.027(4) 4 0.5 d . . .
O1 O 0.1595(3) 0.2374(3) 0.1396(3) Uani 0.039(2) 8 1 d . . .
O2 O 0.2555(3) 0.2404(3) 0.3115(3) Uani 0.038(2) 8 1 d . . .
O3 O 0.2982(3) -0.1261(3) 0.2702(3) Uani 0.0301(18) 8 1 d . . .
O4 O 0.3975(3) -0.1861(3) 0.2237(3) Uani 0.0355(19) 8 1 d . . .
O5 O 0.1038(3) 0.1621(3) 0.2721(3) Uani 0.040(2) 8 1 d . . .
O6 O 0.3193(3) 0.2998(3) 0.1677(3) Uani 0.037(2) 8 1 d . . .
O7 O 0.2063(3) 0.1037(3) 0.2313(3) Uani 0.0309(18) 8 1 d . . .
O8 O 0.3225(3) 0.1799(3) 0.1733(3) Uani 0.038(2) 8 1 d . . .
O9 O 0.6991(5) 0.4139(4) 0 Uani 0.040(3) 4 1 d . . .
O10 O 0.8348(5) 0.5663(4) 0 Uani 0.038(3) 4 1 d . . .
O11 O 0.3289(3) 0.4308(3) 0.0590(3) Uani 0.038(2) 8 1 d . . .
O12 O 0.3581(3) 0.0794(3) 0.4269(3) Uani 0.036(2) 8 1 d . . .
O13 O 0.2733(3) 0.0121(3) 0.3663(3) Uani 0.0332(19) 8 1 d . . .
O14 O 0.6911(5) 0.0963(5) 0 Uani 0.042(3) 4 1 d . . .
O15 O 0.8415(5) -0.0421(4) 0 Uani 0.043(3) 4 1 d . . .
O16 O 0.1505(3) -0.1079(3) 0.0715(3) Uani 0.0320(19) 8 1 d . . .
O17 O 0.3216(4) 0.0579(4) 0.0591(3) Uani 0.052(2) 8 1 d . . .
O18 O 0.2280(3) -0.0343(3) 0.1329(3) Uani 0.0323(19) 8 1 d . . .
O19 O 0.1097(3) 0.0402(3) 0.2864(3) Uani 0.036(2) 8 1 d . . .
O20 O 0.1389(3) -0.1032(3) 0.1931(3) Uani 0.0344(19) 8 1 d . . .
O21 O 0.3901(3) -0.0637(3) 0.2082(3) Uani 0.037(2) 8 1 d . . .
O22 O 0.3658(3) 0.0747(3) 0.3062(3) Uani 0.040(2) 8 1 d . . .
O23 O 0.4266(3) 0.2398(3) 0.1285(3) Uani 0.0289(17) 8 1 d . . .
O24 O 0.4228(10) 0.3654(9) 0 Uiso 0.035(3) 4 0.5 d . . .
O24' O 0.3862(10) 0.3392(9) 0 Uiso 0.035(3) 4 0.5 d . . .
O25 O 0.4168(9) 0.1213(8) 0 Uiso 0.035(3) 4 0.5 d . . .
O26 O 0.3493(9) 0.1683(8) 0 Uiso 0.035(3) 4 0.5 d . . .
O27w O 0.5771(10) 0.2651(9) 0.0765(9) Uiso 0.073(3) 8 0.5 d . . .
O27w' O 0.5787(9) 0.2060(10) 0.0771(8) Uiso 0.073(3) 8 0.5 d . . .
O28w O 0.1215(4) -0.2695(3) 0.0850(4) Uani 0.055(3) 8 1 d . . .
O29w O -0.0239(5) -0.1373(6) 0.0919(5) Uani 0.105(4) 8 1 d . . .
O30w O -0.0375(6) -0.2799(6) 0 Uani 0.077(5) 4 1 d . . .
O31w O 0.0306(7) 0.3891(7) 0.1207(7) Uiso 0.100(4) 8 0.760(13) d . . .
O31w' O 0.008(3) 0.478(2) 0.1552(19) Uiso 0.100(4) 8 0.240(13) d . . .
O32w O 0.006(2) 0.067(2) 0.035(2) Uiso 0.06(2) 8 0.17(3) d . . .
O33w O 0.5 0.5 0.3351(5) Uani 0.053(4) 4 1 d . . .
O34w O 0.4598(3) 0.3989(4) -0.1643(3) Uani 0.048(2) 8 1 d . . .
O35w O 0.4609(3) 0.0825(3) 0.1588(3) Uani 0.040(2) 8 1 d . . .

loop_
_atom_site_aniso_label
_atom_site_aniso_type_symbol
_atom_site_aniso_U_11
_atom_site_aniso_U_22
_atom_site_aniso_U_33
_atom_site_aniso_U_12
_atom_site_aniso_U_13
_atom_site_aniso_U_23
U1 U 0.02471(15) 0.01780(13) 0.02457(17) 0.00021(10) 0.00438(10) -0.00057(12)
U2 U 0.0306(2) 0.0246(2) 0.0176(2) 0.00595(15) 0 0
U3 U 0.0291(2) 0.0290(2) 0.0178(2) -0.00855(16) 0 0
Ca1 Ca 0.0246(8) 0.0192(7) 0.0192(9) 0.0013(5) 0.0010(6) -0.0003(6)
Ca2 Ca 0.0260(8) 0.0175(7) 0.0182(8) -0.0004(5) 0.0012(6) 0.0004(6)
Ca3 Ca 0.0358(13) 0.0223(10) 0.0220(12) -0.0003(9) 0 0
Ca4 Ca 0.0336(14) 0.0309(12) 0.0338(14) -0.0067(9) 0 0
K1 K 0.050(2) 0.103(3) 0.046(2) -0.0096(17) -0.0039(13) -0.0151(17)
K2 K 0.043(4) 0.117(6) 0.059(5) -0.002(3) 0 0
K3 K 0.143(12) 0.175(12) 0.126(11) -0.123(9) -0.056(7) 0.059(8)
K4 K 0.050(5) 0.060(5) 0.037(5) -0.001(3) 0 0
K5 K 0.054(8) 0.060(7) 0.087(8) 0.021(4) 0.025(5) 0.011(5)
K6 K 0.076(13) 0.092(13) 0.19(2) -0.009(8) 0 0
C1 C 0.031(5) 0.019(4) 0.035(5) 0.001(3) 0.003(3) 0.003(4)
C2 C 0.029(4) 0.025(4) 0.022(4) 0.003(3) 0.003(3) 0.002(3)
C3 C 0.023(4) 0.025(4) 0.039(5) 0.000(3) 0.004(3) 0.003(4)
C4 C 0.035(5) 0.030(4) 0.021(5) -0.008(3) 0.002(3) 0.005(4)
C6 C 0.027(4) 0.027(4) 0.019(5) -0.003(3) 0.001(3) 0.002(3)
O1 O 0.044(4) 0.039(3) 0.033(3) -0.005(3) -0.004(3) -0.001(3)
O2 O 0.041(3) 0.039(3) 0.033(4) 0.001(3) 0.002(3) 0.002(3)
O3 O 0.028(3) 0.022(3) 0.040(4) 0.001(2) 0.013(2) -0.002(3)
O4 O 0.033(3) 0.020(3) 0.054(4) 0.000(2) 0.015(3) 0.009(3)
O5 O 0.036(3) 0.020(3) 0.063(4) 0.005(2) 0.020(3) 0.008(3)
O6 O 0.042(3) 0.017(3) 0.053(4) -0.001(2) 0.025(3) -0.001(3)
O7 O 0.031(3) 0.020(3) 0.042(4) -0.001(2) 0.014(3) 0.001(2)
O8 O 0.037(3) 0.017(3) 0.060(4) 0.003(2) 0.025(3) 0.004(3)
O9 O 0.037(5) 0.026(4) 0.055(6) -0.003(3) 0 0
O10 O 0.040(5) 0.039(5) 0.036(5) -0.001(4) 0 0
O11 O 0.056(4) 0.045(4) 0.014(3) 0.024(3) 0.004(3) 0.000(3)
O12 O 0.039(4) 0.047(3) 0.020(3) -0.022(3) 0.000(2) -0.002(3)
O13 O 0.042(4) 0.038(3) 0.019(3) -0.015(2) -0.003(2) 0.001(3)
O14 O 0.041(5) 0.047(5) 0.037(5) 0.004(4) 0 0
O15 O 0.043(6) 0.034(5) 0.053(6) -0.001(4) 0 0
O16 O 0.043(4) 0.037(3) 0.016(3) -0.015(2) -0.002(2) -0.002(2)
O17 O 0.064(5) 0.072(5) 0.020(3) -0.045(4) -0.003(3) 0.003(3)
O18 O 0.036(4) 0.037(3) 0.023(3) -0.016(2) -0.001(2) -0.004(3)
O19 O 0.030(3) 0.025(3) 0.053(4) -0.003(2) 0.008(3) 0.012(3)
O20 O 0.041(4) 0.045(3) 0.018(3) -0.009(3) 0.005(2) 0.005(3)
O21 O 0.030(3) 0.021(3) 0.060(4) 0.000(2) 0.015(3) 0.007(3)
O22 O 0.049(4) 0.053(4) 0.017(3) -0.014(3) 0.002(3) -0.004(3)
O23 O 0.027(3) 0.029(3) 0.030(3) 0.001(2) 0.009(2) 0.001(2)
O28w O 0.072(5) 0.039(4) 0.056(5) -0.003(3) -0.024(4) 0.006(3)
O29w O 0.075(6) 0.124(8) 0.114(8) -0.022(5) 0.027(5) -0.066(7)
O30w O 0.069(8) 0.077(7) 0.085(8) -0.036(6) 0 0
O33w O 0.037(6) 0.066(6) 0.057(7) -0.013(4) 0 0
O34w O 0.031(4) 0.070(4) 0.044(4) 0.010(3) 0.005(3) 0.015(3)
O35w O 0.027(3) 0.042(3) 0.050(4) -0.003(2) 0.000(3) 0.015(3)

loop_
_atom_type_symbol
_atom_type_scat_dispersion_real
_atom_type_scat_dispersion_imag
_atom_type_scat_source
C 0.0033 0.0016 'International Tables Vol C tables 4.2.6.8 and 6.1.1.1'
H 0.0000 0.0000 'International Tables Vol C tables 4.2.6.8 and 6.1.1.1'
Ca 0.2262 0.3064 'International Tables Vol C tables 4.2.6.8 and 6.1.1.1'
K 0.2009 0.2494 'International Tables Vol C tables 4.2.6.8 and 6.1.1.1'
Na 0.0362 0.0249 'International Tables Vol C tables 4.2.6.8 and 6.1.1.1'
O 0.0106 0.0060 'International Tables Vol C tables 4.2.6.8 and 6.1.1.1'
U -9.6767 9.6646 'International Tables Vol C tables 4.2.6.8 and 6.1.1.1'

loop_
_geom_bond_atom_site_label_1
_geom_bond_atom_site_label_2
_geom_bond_site_symmetry_1
_geom_bond_site_symmetry_2
_geom_bond_distance
U1 C1 . . 2.852(7)
U1 C2 . . 2.883(7)
U1 C3 . 3_555 2.857(7)
U1 O1 . . 1.781(6)
U1 O2 . . 1.770(6)
U1 O3 . 3_555 2.434(5)
U1 O4 . 3_555 2.422(5)
U1 O5 . . 2.399(5)
U1 O6 . . 2.439(5)
U1 O7 . . 2.442(5)
U1 O8 . . 2.426(5)
U2 C4 . 4_555 2.853(8)
U2 C4 . 7_554 2.853(8)
U2 C5 . 2_665 2.84(2)
U2 C5' . 2_665 2.95(2)
U2 O9 . . 1.792(8)
U2 O10 . . 1.797(8)
U2 O11 . 2_665 2.424(6)
U2 O11 . 5_665 2.424(6)
U2 O12 . 4_555 2.400(5)
U2 O12 . 7_554 2.400(5)
U2 O13 . 4_555 2.454(6)
U2 O13 . 7_554 2.454(6)
U3 C6 . 2_655 2.881(8)
U3 C6 . 5_655 2.881(8)
U3 C7 . 2_655 2.87(2)
U3 C7' . 2_655 2.90(2)
U3 O14 . . 1.775(8)
U3 O15 . . 1.799(8)
U3 O16 . 2_655 2.404(5)
U3 O16 . 5_655 2.404(5)
U3 O17 . 2_655 2.415(6)
U3 O17 . 5_655 2.415(6)
U3 O18 . 2_655 2.442(5)
U3 O18 . 5_655 2.442(5)
Ca1 C1 . 3_555 3.273(7)
Ca1 C6 . 3_555 3.249(8)
Ca1 O3 . 3_555 2.419(5)
Ca1 O6 . . 2.362(5)
Ca1 O11 . . 2.355(5)
Ca1 O13 . 3_555 2.424(6)
Ca1 O18 . 3_555 3.471(6)
Ca1 O19 . 3_555 2.354(5)
Ca1 O20 . 3_555 2.361(5)
Ca1 O34w . 6_555 2.428(6)
Ca2 C3 . . 3.287(7)
Ca2 C4 . . 3.256(8)
Ca2 O7 . . 2.387(5)
Ca2 O8 . . 2.361(5)
Ca2 O13 . . 3.481(6)
Ca2 O17 . . 2.340(6)
Ca2 O18 . . 2.442(5)
Ca2 O21 . . 2.358(5)
Ca2 O22 . . 2.349(6)
Ca2 O35w . . 2.441(5)
Ca3 C2 . . 3.379(7)
Ca3 C2 . 6_555 3.379(7)
Ca3 C5 . . 3.46(2)
Ca3 C5' . . 3.45(2)
Ca3 C7 . . 3.46(2)
Ca3 C7' . . 3.38(2)
Ca3 O23 . . 2.454(5)
Ca3 O23 . 6_555 2.454(5)
Ca3 O24 . . 2.375(16)
Ca3 O24' . . 2.248(16)
Ca3 O25 . . 2.309(15)
Ca3 O26 . . 2.382(16)
Ca3 O27w . . 2.385(16)
Ca3 O27w . 6_555 2.385(16)
Ca3 O27w' . . 2.451(16)
Ca3 O27w' . 6_555 2.451(16)
Ca4 O16 . . 2.385(6)
Ca4 O16 . 6_555 2.385(6)
Ca4 O28w . . 2.409(7)
Ca4 O28w . 6_555 2.409(7)
Ca4 O29w . . 2.404(10)
Ca4 O29w . 6_555 2.404(10)
Ca4 O30w . . 2.462(11)
Ca4 O32w . 2_555 2.49(4)
Ca4 O32w . 5_555 2.49(4)
K1 C2 . 4_455 3.127(8)
K1 O1 . . 3.469(6)
K1 O4 . 3_555 2.910(6)
K1 O5 . . 2.744(6)
K1 O6 . 4_455 3.421(6)
K1 O20 . 2_555 2.987(6)
K1 O23 . 4_455 3.025(6)
K1 O28w . 2_555 2.963(7)
K1 O29w . 2_555 2.932(10)
K1 O34w . 7_455 3.205(7)
K2 O10 . 1_455 3.053(8)
K2 O10 . 2_665 3.053(8)
K2 O12 . 3_555 3.109(5)
K2 O12 . 4_455 3.109(5)
K2 O12 . 7_454 3.109(5)
K2 O12 . 8_554 3.109(5)
K2 O31w . . 3.028(12)
K2 O31w . 2_565 3.028(12)
K2 O31w . 5_565 3.028(12)
K2 O31w . 6_555 3.028(12)
K2 O31w' . . 2.88(4)
K2 O31w' . 2_565 2.88(4)
K2 O31w' . 5_565 2.88(4)
K2 O31w' . 6_555 2.88(4)
K3 K3 . 2_665 2.257(19)
K3 K3 . 5_665 3.154(18)
K3 K3 . 6_555 2.203(17)
K3 C5 . 2_665 3.48(3)
K3 C5' . . 3.29(3)
K3 C5' . 2_665 3.13(3)
K3 O9 . . 2.947(14)
K3 O11 . 5_665 3.014(14)
K3 O19 . 7_554 3.033(13)
K3 O24 . . 2.82(2)
K3 O27w . 6_555 3.45(2)
K3 O34w . . 2.576(14)
K3 O34w . 2_665 3.285(15)
K4 C5 . . 3.09(3)
K4 C5' . . 3.48(3)
K4 O1 . . 2.836(6)
K4 O1 . 6_555 2.836(6)
K4 O10 . 2_665 3.021(11)
K4 O24' . . 3.064(18)
K4 O26 . . 2.915(17)
K4 O30w . 2_555 3.102(13)
K5 K5 . 2_655 1.659(14)
K5 K5 . 5_655 2.203(14)
K5 K5 . 6_555 1.449(15)
K5 C7 . . 3.23(2)
K5 C7 . 2_655 2.69(2)
K5 C7' . 2_655 3.39(2)
K5 O14 . . 2.965(13)
K5 O17 . 2_655 2.882(12)
K5 O17 . 5_655 3.383(12)
K5 O21 . 2_655 3.386(12)
K5 O25 . . 2.742(18)
K5 O25 . 2_655 2.910(18)
K5 O27w' . . 3.34(2)
K5 O35w . . 2.725(12)
K5 O35w . 2_655 2.973(12)
K6 O9 . . 2.881(17)
K6 O14 . . 2.881(18)
K6 O27w . . 2.72(2)
K6 O27w . 6_555 2.72(2)
K6 O27w' . . 2.84(2)
K6 O27w' . 6_555 2.84(2)
K6 O28w . 2_655 3.217(16)
K6 O28w . 5_655 3.217(16)
C1 O1 . . 3.380(9)
C1 O2 . . 3.338(9)
C1 O5 . . 1.277(9)
C1 O7 . . 1.296(9)
C1 O13 . . 3.365(9)
C1 O19 . . 1.257(9)
C1 O33w . 3_545 3.474(9)
C1 O34w . 7_455 3.316(10)
C2 O1 . . 3.399(9)
C2 O2 . . 3.371(9)
C2 O6 . . 1.295(9)
C2 O8 . . 1.290(9)
C2 O23 . . 1.251(9)
C2 O24' . . 3.387(11)
C2 O26 . . 3.118(10)
C2 O34w . 6_555 3.349(10)
C2 O35w . . 3.327(9)
C3 O1 . 3_545 3.451(9)
C3 O2 . 3_545 3.278(9)
C3 O3 . . 1.282(9)
C3 O4 . . 1.301(9)
C3 O18 . . 3.337(9)
C3 O21 . . 1.255(9)
C3 O27w' . 2_655 3.385(18)
C3 O31w . 3_545 3.248(15)
C3 O35w . 2_655 3.384(9)
C4 O7 . . 3.353(10)
C4 O9 . 4_455 3.417(10)
C4 O10 . 4_455 3.325(9)
C4 O12 . . 1.314(10)
C4 O13 . . 1.270(9)
C4 O22 . . 1.250(10)
C4 O28w . 3_555 3.388(10)
C4 O31w' . 3_545 3.08(5)
C4 O31w' . 4_555 3.07(5)
C5 O10 . 2_665 3.18(3)
C5 O11 . . 1.294(14)
C5 O11 . 6_555 1.294(14)
C5 O24 . . 1.39(3)
C5 O24' . . 1.21(3)
C5' O9 . 2_665 3.42(3)
C5' O10 . 2_665 3.48(3)
C5' O11 . . 1.339(15)
C5' O11 . 6_555 1.339(15)
C5' O24 . . 1.20(3)
C5' O24' . . 1.26(3)
C5' O34w . . 3.397(13)
C5' O34w . 6_555 3.397(13)
C6 O3 . . 3.357(9)
C6 O14 . 2_655 3.421(9)
C6 O15 . 2_655 3.373(9)
C6 O16 . . 1.315(9)
C6 O18 . . 1.301(9)
C6 O20 . . 1.240(9)
C6 O33w . 3_545 3.328(7)
C7 C7' . . 0.72(3)
C7 O14 . 2_655 3.25(2)
C7 O15 . 2_655 3.48(2)
C7 O17 . . 1.309(14)
C7 O17 . 6_555 1.309(14)
C7 O25 . . 1.25(3)
C7 O26 . . 1.65(3)
C7 O35w . . 3.385(13)
C7 O35w . 6_555 3.385(13)
C7' O8 . . 3.453(11)
C7' O8 . 6_555 3.453(11)
C7' O15 . 2_655 3.12(2)
C7' O17 . . 1.384(16)
C7' O17 . 6_555 1.384(16)
C7' O25 . . 1.52(3)
C7' O26 . . 1.19(3)
O1 O3 . 3_555 3.050(7)
O1 O4 . 3_555 3.020(8)
O1 O5 . . 2.940(8)
O1 O6 . . 2.986(8)
O1 O7 . . 3.046(7)
O1 O8 . . 3.025(8)
O1 O29w . 2_555 3.056(11)
O1 O30w . 2_555 3.383(9)
O2 O3 . 3_555 2.978(7)
O2 O4 . 3_555 2.989(8)
O2 O5 . . 3.028(8)
O2 O6 . . 3.047(8)
O2 O7 . . 2.991(7)
O2 O8 . . 2.986(8)
O2 O20 . 3_555 3.344(8)
O2 O28w . 3_555 2.830(9)
O3 O4 . . 2.179(7)
O3 O6 . 3_545 2.659(7)
O3 O13 . . 3.081(7)
O3 O18 . . 3.241(7)
O3 O20 . . 3.084(7)
O3 O21 . . 2.236(7)
O4 O5 . 3_545 2.736(7)
O4 O21 . . 2.228(7)
O4 O27w . 2_655 3.081(17)
O4 O27w' . 2_655 2.742(16)
O4 O31w . 3_545 3.387(13)
O4 O35w . 2_655 3.272(7)
O5 O7 . . 2.170(7)
O5 O19 . . 2.215(7)
O5 O27w . 4_455 3.104(17)
O5 O34w . 7_455 2.927(8)
O6 O8 . . 2.166(7)
O6 O11 . . 3.093(8)
O6 O20 . 3_555 3.176(8)
O6 O23 . . 2.241(7)
O6 O24' . . 3.355(9)
O6 O34w . 6_555 2.985(8)
O7 O8 . . 2.631(7)
O7 O13 . . 3.188(8)
O7 O18 . . 3.094(7)
O7 O19 . . 2.243(7)
O7 O22 . . 3.085(8)
O8 O17 . . 3.037(8)
O8 O22 . . 3.174(8)
O8 O23 . . 2.231(7)
O8 O26 . . 3.218(6)
O8 O35w . . 2.948(7)
O9 O11 . 2_665 3.039(9)
O9 O11 . 5_665 3.039(9)
O9 O12 . 4_555 3.021(9)
O9 O12 . 7_554 3.021(9)
O9 O13 . 4_555 3.063(7)
O9 O13 . 7_554 3.063(7)
O10 O11 . 2_665 2.988(9)
O10 O11 . 5_665 2.988(9)
O10 O12 . 4_555 2.976(9)
O10 O12 . 7_554 2.976(9)
O10 O13 . 4_555 3.016(7)
O10 O13 . 7_554 3.016(7)
O10 O31w . 2_665 3.285(13)
O10 O31w . 5_665 3.285(13)
O11 O11 . 6_555 2.164(7)
O11 O13 . 3_555 2.654(8)
O11 O24 . . 2.260(15)
O11 O24' . . 2.201(15)
O11 O34w . 6_555 3.002(8)
O12 O12 . 6_556 2.679(7)
O12 O13 . . 2.189(8)
O12 O22 . . 2.220(8)
O12 O28w . 3_555 2.755(8)
O12 O31w . 4_555 3.112(13)
O12 O31w' . 3_545 3.29(4)
O12 O31w' . 4_555 3.13(4)
O13 O19 . . 3.186(8)
O13 O22 . . 2.228(8)
O14 O16 . 2_655 3.003(9)
O14 O16 . 5_655 3.003(9)
O14 O17 . 2_655 2.992(10)
O14 O17 . 5_655 2.992(10)
O14 O18 . 2_655 3.014(7)
O14 O18 . 5_655 3.014(7)
O14 O27w' . . 3.092(18)
O14 O27w' . 6_555 3.092(18)
O15 O16 . 2_655 3.009(9)
O15 O16 . 5_655 3.009(9)
O15 O17 . 2_655 2.993(10)
O15 O17 . 5_655 2.993(10)
O15 O18 . 2_655 3.040(7)
O15 O18 . 5_655 3.040(7)
O15 O29w . 1_655 3.320(12)
O15 O29w . 6_655 3.320(12)
O15 O32w . 1_655 3.49(4)
O15 O32w . 2_655 2.70(4)
O15 O32w . 5_655 2.70(4)
O15 O32w . 6_655 3.49(4)
O16 O16 . 6_555 2.621(7)
O16 O18 . . 2.184(7)
O16 O20 . . 2.240(7)
O16 O28w . . 2.964(8)
O16 O29w . . 3.037(10)
O16 O32w . 2_555 2.85(4)
O16 O32w . 5_555 3.39(4)
O17 O17 . 6_555 2.166(8)
O17 O18 . . 2.671(8)
O17 O25 . . 2.257(15)
O17 O26 . . 2.314(15)
O17 O35w . . 3.026(8)
O18 O20 . . 2.248(8)
O18 O21 . . 3.128(7)
O19 O20 . . 3.140(8)
O19 O33w . 3_545 2.996(9)
O19 O34w . 7_455 2.918(8)
O19 O34w . 8_545 2.950(8)
O20 O29w . . 3.389(11)
O20 O33w . 3_545 3.051(6)
O20 O34w . 8_545 3.109(8)
O21 O22 . . 3.103(8)
O21 O31w' . 3_545 3.14(4)
O21 O35w . . 3.037(7)
O21 O35w . 2_655 2.712(7)
O22 O28w . 3_555 3.452(8)
O22 O31w . 4_555 3.174(13)
O22 O31w' . 3_545 2.86(4)
O22 O31w' . 4_555 2.69(5)
O22 O35w . . 3.152(8)
O23 O24 . . 3.269(12)
O23 O24' . . 3.040(11)
O23 O25 . . 3.186(11)
O23 O26 . . 2.991(11)
O23 O27w . . 2.769(17)
O23 O27w' . . 2.819(16)
O23 O34w . 6_555 2.996(8)
O23 O35w . . 2.948(7)
O24 O24' . . 0.78(2)
O24 O27w . . 3.48(2)
O24 O27w . 6_555 3.48(2)
O24 O34w . . 3.137(7)
O24 O34w . 6_555 3.137(7)
O24' O26 . . 3.14(2)
O24' O34w . . 3.436(10)
O24' O34w . 6_555 3.436(10)
O25 O26 . . 1.43(2)
O25 O27w' . . 3.45(2)
O25 O27w' . 6_555 3.45(2)
O25 O35w . . 3.088(8)
O25 O35w . 6_555 3.088(8)
O27w O27w . 6_555 2.81(2)
O27w O27w' . . 1.07(2)
O27w O27w' . 6_555 3.01(2)
O27w' O27w' . 6_555 2.83(2)
O27w' O35w . . 3.349(17)
O28w O28w . 6_555 3.119(9)
O28w O29w . . 3.436(11)
O28w O30w . . 3.127(12)
O28w O31w . 2_555 3.430(14)
O29w O29w . 6_555 3.372(14)
O29w O30w . . 3.084(14)
O29w O32w . 2_555 1.67(4)
O29w O32w . 5_555 2.66(4)
O29w O33w . 3_545 2.842(11)
O30w O31w . 2_555 2.964(14)
O30w O31w . 5_555 2.964(14)
O31w O31w' . . 1.76(4)
O31w O31w' . 2_565 2.57(4)
O31w' O31w' . 2_565 0.85(5)
O32w O32w . 2_555 2.43(6)
O32w O32w . 5_555 2.75(6)
O32w O32w . 6_555 1.27(6)
O32w O33w . 3_545 2.68(4)
O35w O35w . 2_655 3.258(8)

loop_
_jana_cell_twin_matrix_id
_jana_cell_twin_volume_fraction
_jana_cell_twin_matrix_1_1
_jana_cell_twin_matrix_1_2
_jana_cell_twin_matrix_1_3
_jana_cell_twin_matrix_2_1
_jana_cell_twin_matrix_2_2
_jana_cell_twin_matrix_2_3
_jana_cell_twin_matrix_3_1
_jana_cell_twin_matrix_3_2
_jana_cell_twin_matrix_3_3
1 0.930(11) 1 0 0 0 1 0 0 0 1
2 0.070(11) 0.9987 0.0271 0.0533 -0.0235 1 -0.0018 -0.0433 0.0021 0.9976
